data_9000195
loop_
_publ_author_name
'Fang, J. H.'
'Robinson, P. D.'

_publ_section_title
;
 Crystal structures and mineral chemistry of double-salt hydrates: II. The
 crystal structure of loeweite
;
_journal_name_full 'American Mineralogist'
_journal_page_first 378
_journal_page_last 386
_journal_volume 55
_journal_year 1970
_chemical_formula_sum 'H36 Mg7 Na12 O67 S13'
_chemical_name_mineral Loweite
_space_group_IT_number 148
_symmetry_space_group_name_Hall '-P 3*'
_symmetry_space_group_name_H-M 'R -3 :R'
_cell_angle_alpha 106.5
_cell_angle_beta 106.5
_cell_angle_gamma 106.5
_cell_formula_units_Z 1
_cell_length_a 11.769
_cell_length_b 11.769
_cell_length_c 11.769
_cell_volume 1375.673
_database_code_amcsd 0000200
_exptl_crystal_density_diffrn 2.379
_cod_original_cell_volume 1375.674
_cod_original_sg_symbol_H-M 'R -3'
_cod_original_formula_sum 'Na12 Mg7 S13 O67 H36'
_cod_database_code 9000195

loop_
_space_group_symop_operation_xyz
x,y,z
-z,-x,-y
y,z,x
-x,-y,-z
z,x,y
-y,-z,-x

loop_
_atom_site_label
_atom_site_fract_x
_atom_site_fract_y
_atom_site_fract_z
_atom_site_occupancy
_atom_site_U_iso_or_equiv
_atom_site_type_symbol
_atom_site_attached_hydrogens
Na1 0.91030 0.50640 0.35690 1.00000 0.01950 Na 0
Na2 0.31210 0.45520 0.19280 1.00000 0.02267 Na 0
Mg1 0.68900 0.20680 0.12140 1.00000 0.00697 Mg 0
Mg2 0.50000 0.50000 0.50000 1.00000 0.00621 Mg 0
S1 0.83280 0.45370 0.05350 1.00000 0.00621 S 0
S2 0.56470 0.41120 0.23350 1.00000 0.00621 S 0
S3 0.11950 0.11950 0.11950 0.50000 0.01317 S 0
O1 0.62100 0.02550 0.11520 1.00000 0.01621 O 0
O2 0.78610 0.38170 0.12690 1.00000 0.01912 O 0
O3 0.85110 0.06570 0.42200 1.00000 0.02039 O 0
O4 0.52550 0.02690 0.27210 1.00000 0.02875 O 0
O5 0.69420 0.51510 0.31160 1.00000 0.01368 O 0
O6 0.48740 0.40950 0.31350 1.00000 0.01140 O 0
O7 0.49770 0.43190 0.11890 1.00000 0.01216 O 0
O8 0.57340 0.28410 0.19420 1.00000 0.01127 O 0
O9 0.00000 0.00000 0.00000 1.00000 0.04749 O 0
Wat1 0.81200 0.27640 0.31610 1.00000 0.01545 O 2
Wat2 0.83500 0.16340 0.07010 1.00000 0.03255 O 2
Wat3 0.16200 0.23670 0.07620 0.50000 0.08815 O 2
O 0.16200 0.23670 0.07620 0.50000 0.08815 O 0

loop_
_cod_changelog_entry_id
_cod_changelog_entry_author
_cod_changelog_entry_date
_cod_changelog_entry_text
1
;cod-tools version 3.8.0
Id: cif_guess_AMCSD_atom_types 9581 2023-05-17 12:35:41Z saulius
;
2023-05-18T11:36:16+03:00
;Derived atom types and hydrogen counts
from atom names that follow the AMCSD naming convention
(Wat == water, O-H == hydroxyl).
;

loop_
_cod_related_entry_id
_cod_related_entry_database
_cod_related_entry_code
1 AMCSD 0000200
